data_7245040
loop_
_publ_author_name
'Julve, Miguel'
'El Alouani Dahmouni, Nadia'
'Switlicka, Anna'
'Machura, B.'
'Moliner, Fernando Nicol\'as'
'Rabelo, Renato'
'Ruiz-Garcia, Rafael'
'Stiriba, Salah-Eddine'
'Cano, Joan'

_publ_section_title
;
 Bulky countercation effects on the crystal packing of anionic
 dithiooxalato-containing Ni(II), Pd(II) and Pt(II) complexes:
 spectroscopic-redox correlations
;
_journal_name_full CrystEngComm
_journal_paper_doi 10.1039/D2CE00489E
_journal_year 2022
_chemical_formula_moiety 'C4 Ni O4 S4, 2(C25 H22 P)'
_chemical_formula_sum 'C54 H44 Ni O4 P2 S4'
_chemical_formula_weight 1005.78
_space_group_crystal_system monoclinic
_space_group_IT_number 14
_space_group_name_Hall '-P 2ybc'
_space_group_name_H-M_alt 'P 1 21/c 1'
_atom_sites_solution_hydrogens difmap
_audit_creation_date 2021-12-23
_audit_creation_method
;
Olex2 1.3
(compiled 2020.11.12 svn.r5f609507 for OlexSys, GUI svn.r6408)
;
_audit_update_record
;
2022-03-28 deposited with the CCDC.	2022-06-08 downloaded from the CCDC.
;
_cell_angle_alpha 90
_cell_angle_beta 96.543(2)
_cell_angle_gamma 90
_cell_formula_units_Z 2
_cell_length_a 8.8968(3)
_cell_length_b 16.8278(7)
_cell_length_c 15.9140(7)
_cell_measurement_reflns_used 9965
_cell_measurement_temperature 298(2)
_cell_measurement_theta_max 27.73
_cell_measurement_theta_min 2.30
_cell_volume 2367.02(16)
_computing_cell_refinement 'SAINT V8.38A (?, 2016)'
_computing_data_reduction 'SAINT V8.38A (?, 2016)'
_computing_molecular_graphics 'Olex2 1.3 (Dolomanov et al., 2009)'
_computing_publication_material 'Olex2 1.3 (Dolomanov et al., 2009)'
_computing_structure_refinement 'SHELXL 2018/3 (Sheldrick, 2015)'
_computing_structure_solution 'SHELXT 2014/5 (Sheldrick, 2014)'
_diffrn_ambient_temperature 297.65
_diffrn_measured_fraction_theta_full 0.999
_diffrn_measured_fraction_theta_max 0.997
_diffrn_measurement_device_type 'Bruker APEX-II CCD'
_diffrn_measurement_method '\f and \w scans'
_diffrn_radiation_type MoK\a
_diffrn_radiation_wavelength 0.71073
_diffrn_reflns_av_R_equivalents 0.0574
_diffrn_reflns_av_unetI/netI 0.0213
_diffrn_reflns_Laue_measured_fraction_full 0.999
_diffrn_reflns_Laue_measured_fraction_max 0.997
_diffrn_reflns_limit_h_max 11
_diffrn_reflns_limit_h_min -11
_diffrn_reflns_limit_k_max 22
_diffrn_reflns_limit_k_min -22
_diffrn_reflns_limit_l_max 20
_diffrn_reflns_limit_l_min -20
_diffrn_reflns_number 83325
_diffrn_reflns_point_group_measured_fraction_full 0.999
_diffrn_reflns_point_group_measured_fraction_max 0.997
_diffrn_reflns_theta_full 25.242
_diffrn_reflns_theta_max 27.911
_diffrn_reflns_theta_min 2.304
_diffrn_source_current 1.4
_diffrn_source_power 0.07
_diffrn_source_voltage 50.0
_diffrn_standards_number 0
_exptl_absorpt_coefficient_mu 0.701
_exptl_absorpt_correction_T_max 0.7417
_exptl_absorpt_correction_T_min 0.7190
_exptl_absorpt_correction_type none
_exptl_absorpt_process_details
;
SADABS-2016/2 (Bruker,2016/2) was used for absorption correction.
wR2(int) was 0.0776 before and 0.0535 after correction.
The Ratio of minimum to maximum transmission is 0.9694.
The \l/2 correction factor is Not present.
;
_exptl_crystal_colour red
_exptl_crystal_colour_primary red
_exptl_crystal_density_diffrn 1.411
_exptl_crystal_description regular
_exptl_crystal_F_000 1044
_exptl_crystal_size_max 0.115
_exptl_crystal_size_mid 0.077
_exptl_crystal_size_min 0.052
_refine_diff_density_max 0.345
_refine_diff_density_min -0.314
_refine_diff_density_rms 0.044
_refine_ls_extinction_method none
_refine_ls_goodness_of_fit_ref 1.046
_refine_ls_hydrogen_treatment refall
_refine_ls_matrix_type full
_refine_ls_number_parameters 383
_refine_ls_number_reflns 5652
_refine_ls_number_restraints 0
_refine_ls_restrained_S_all 1.046
_refine_ls_R_factor_all 0.0497
_refine_ls_R_factor_gt 0.0378
_refine_ls_shift/su_max 0.000
_refine_ls_shift/su_mean 0.000
_refine_ls_structure_factor_coef Fsqd
_refine_ls_weighting_details 'w=1/[\s^2^(Fo^2^)+(0.0384P)^2^+1.1455P] where P=(Fo^2^+2Fc^2^)/3'
_refine_ls_weighting_scheme calc
_refine_ls_wR_factor_gt 0.0869
_refine_ls_wR_factor_ref 0.0934
_reflns_Friedel_coverage 0.000
_reflns_number_gt 4652
_reflns_number_total 5652
_reflns_threshold_expression 'I > 2\s(I)'
_cod_data_source_file d2ce00489e2.cif
_cod_data_source_block nad02pni_0m_a
_cod_database_code 7245040
_shelx_shelxl_version_number 2018/3
_shelx_space_group_comment
;
The symmetry employed for this shelxl refinement is uniquely defined
by the following loop, which should always be used as a source of
symmetry information in preference to the above space-group names.
They are only intended as comments.
;
_shelx_estimated_absorpt_t_max 0.964
_shelx_estimated_absorpt_t_min 0.924
_olex2_refinement_description
;
;
_olex2_submission_special_instructions 'No special instructions were received'

loop_
_space_group_symop_operation_xyz
'x, y, z'
'-x, y+1/2, -z+1/2'
'-x, -y, -z'
'x, -y-1/2, z-1/2'

loop_
_atom_site_label
_atom_site_type_symbol
_atom_site_fract_x
_atom_site_fract_y
_atom_site_fract_z
_atom_site_U_iso_or_equiv
_atom_site_adp_type
_atom_site_occupancy
_atom_site_site_symmetry_order
_atom_site_calc_flag
_atom_site_refinement_flags_posn
_atom_site_refinement_flags_adp
_atom_site_refinement_flags_occupancy
_atom_site_disorder_assembly
_atom_site_disorder_group
Ni1 Ni 0.000000 0.500000 0.000000 0.03634(10) Uani 1 2 d S . P . .
P1 P 0.50335(5) 0.23034(3) 0.31654(3) 0.03218(11) Uani 1 1 d . . . . .
C1 C 0.2102(3) 0.35105(14) 0.02661(17) 0.0578(6) Uani 1 1 d . . . . .
O1 O 0.2605(3) 0.28379(12) 0.03377(18) 0.0998(8) Uani 1 1 d . . . . .
S1 S 0.02808(7) 0.37299(3) -0.01613(5) 0.06061(18) Uani 1 1 d . . . . .
C2 C 0.3142(3) 0.42097(16) 0.05423(14) 0.0543(6) Uani 1 1 d . . . . .
O2 O 0.4477(2) 0.40789(14) 0.07607(13) 0.0843(6) Uani 1 1 d . . . . .
S2 S 0.23564(6) 0.51467(4) 0.04916(4) 0.05770(17) Uani 1 1 d . . . . .
C6 C 0.6421(5) 0.42261(18) 0.5328(2) 0.0818(10) Uani 1 1 d . . . . .
H6 H 0.588(4) 0.453(2) 0.560(2) 0.099(12) Uiso 1 1 d . . . . .
C5 C 0.5715(3) 0.35352(15) 0.50178(16) 0.0599(6) Uani 1 1 d . . . . .
H5 H 0.468(3) 0.3424(17) 0.5091(17) 0.072(9) Uiso 1 1 d . . . . .
C4 C 0.6515(2) 0.29909(12) 0.45897(12) 0.0407(4) Uani 1 1 d . . . . .
C3 C 0.5749(3) 0.22290(12) 0.42736(13) 0.0405(4) Uani 1 1 d . . . . .
H3A H 0.644(3) 0.1793(15) 0.4323(15) 0.052(6) Uiso 1 1 d . . . . .
H3B H 0.497(3) 0.2103(14) 0.4528(15) 0.050(6) Uiso 1 1 d . . . . .
C7 C 0.7894(5) 0.43796(18) 0.5212(2) 0.0850(11) Uani 1 1 d . . . . .
H7 H 0.842(4) 0.486(2) 0.542(2) 0.103(11) Uiso 1 1 d . . . . .
C8 C 0.8685(4) 0.38451(19) 0.47884(17) 0.0727(8) Uani 1 1 d . . . . .
H8 H 0.976(4) 0.392(2) 0.469(2) 0.094(10) Uiso 1 1 d . . . . .
C9 C 0.8000(3) 0.31505(15) 0.44758(14) 0.0509(5) Uani 1 1 d . . . . .
H9 H 0.854(3) 0.2785(15) 0.4206(15) 0.055(7) Uiso 1 1 d . . . . .
C10 C 0.6602(2) 0.23536(11) 0.25497(11) 0.0342(4) Uani 1 1 d . . . . .
C11 C 0.7784(2) 0.18146(13) 0.27457(14) 0.0431(4) Uani 1 1 d . . . . .
H11 H 0.776(3) 0.1455(14) 0.3202(15) 0.052(6) Uiso 1 1 d . . . . .
C12 C 0.9000(2) 0.18209(14) 0.22734(16) 0.0504(5) Uani 1 1 d . . . . .
H12 H 0.978(3) 0.1460(16) 0.2412(17) 0.070(8) Uiso 1 1 d . . . . .
C13 C 0.9047(2) 0.23524(15) 0.16207(15) 0.0511(5) Uani 1 1 d . . . . .
H13 H 0.985(3) 0.2353(14) 0.1298(14) 0.051(6) Uiso 1 1 d . . . . .
C14 C 0.7873(3) 0.28762(15) 0.14224(14) 0.0495(5) Uani 1 1 d . . . . .
H14 H 0.786(3) 0.3239(15) 0.0983(16) 0.060(7) Uiso 1 1 d . . . . .
C15 C 0.6635(2) 0.28745(13) 0.18770(13) 0.0417(4) Uani 1 1 d . . . . .
H15 H 0.582(3) 0.3205(14) 0.1706(15) 0.053(7) Uiso 1 1 d . . . . .
C16 C 0.3931(2) 0.14451(11) 0.28221(12) 0.0361(4) Uani 1 1 d . . . . .
C17 C 0.3701(3) 0.08239(13) 0.33598(16) 0.0480(5) Uani 1 1 d . . . . .
H17 H 0.408(3) 0.0839(15) 0.3915(16) 0.056(7) Uiso 1 1 d . . . . .
C18 C 0.2831(3) 0.01783(14) 0.3049(2) 0.0605(7) Uani 1 1 d . . . . .
H18 H 0.266(3) -0.0190(15) 0.3439(17) 0.059(7) Uiso 1 1 d . . . . .
C19 C 0.2239(3) 0.01572(15) 0.2215(2) 0.0601(7) Uani 1 1 d . . . . .
H19 H 0.169(3) -0.0279(18) 0.2013(19) 0.082(9) Uiso 1 1 d . . . . .
C20 C 0.2485(3) 0.07678(16) 0.16771(19) 0.0591(6) Uani 1 1 d . . . . .
H20 H 0.208(3) 0.0749(16) 0.1104(18) 0.068(8) Uiso 1 1 d . . . . .
C21 C 0.3328(3) 0.14204(14) 0.19754(15) 0.0476(5) Uani 1 1 d . . . . .
H21 H 0.347(3) 0.1829(14) 0.1624(15) 0.053(7) Uiso 1 1 d . . . . .
C22 C 0.3840(2) 0.31613(11) 0.30078(12) 0.0356(4) Uani 1 1 d . . . . .
C23 C 0.2291(2) 0.30700(14) 0.29855(19) 0.0578(6) Uani 1 1 d . . . . .
H23 H 0.189(3) 0.2560(15) 0.3037(15) 0.057(7) Uiso 1 1 d . . . . .
C24 C 0.1359(3) 0.37260(16) 0.2865(2) 0.0744(9) Uani 1 1 d . . . . .
H24 H 0.031(4) 0.3636(19) 0.282(2) 0.097(11) Uiso 1 1 d . . . . .
C25 C 0.1958(3) 0.44671(15) 0.27594(19) 0.0647(7) Uani 1 1 d . . . . .
H25 H 0.130(3) 0.4894(17) 0.2674(19) 0.079(9) Uiso 1 1 d . . . . .
C26 C 0.3503(3) 0.45678(13) 0.28061(15) 0.0519(5) Uani 1 1 d . . . . .
H26 H 0.391(3) 0.5079(16) 0.2765(18) 0.070(8) Uiso 1 1 d . . . . .
C27 C 0.4441(2) 0.39170(12) 0.29366(14) 0.0428(4) Uani 1 1 d . . . . .
H27 H 0.550(3) 0.3995(14) 0.2971(15) 0.056(7) Uiso 1 1 d . . . . .

loop_
_atom_site_aniso_label
_atom_site_aniso_U_11
_atom_site_aniso_U_22
_atom_site_aniso_U_33
_atom_site_aniso_U_23
_atom_site_aniso_U_13
_atom_site_aniso_U_12
Ni1 0.03425(18) 0.03370(18) 0.04070(19) 0.00330(14) 0.00265(14) -0.00072(13)
P1 0.0323(2) 0.0284(2) 0.0362(2) -0.00184(18) 0.00510(18) -0.00082(17)
C1 0.0611(14) 0.0481(13) 0.0683(16) 0.0146(11) 0.0252(12) 0.0181(11)
O1 0.0946(16) 0.0560(12) 0.153(2) 0.0223(13) 0.0321(15) 0.0334(11)
S1 0.0537(3) 0.0362(3) 0.0919(5) -0.0019(3) 0.0083(3) -0.0020(2)
C2 0.0513(12) 0.0697(16) 0.0417(12) 0.0067(11) 0.0045(10) 0.0173(11)
O2 0.0555(11) 0.1081(16) 0.0847(14) 0.0004(12) -0.0117(10) 0.0310(11)
S2 0.0401(3) 0.0549(4) 0.0748(4) -0.0089(3) -0.0080(3) 0.0001(2)
C6 0.127(3) 0.0531(17) 0.0616(18) -0.0213(14) -0.0074(18) 0.0132(18)
C5 0.0764(17) 0.0557(14) 0.0461(13) -0.0133(11) -0.0006(12) 0.0099(13)
C4 0.0538(11) 0.0353(10) 0.0312(9) 0.0012(8) -0.0030(8) -0.0003(8)
C3 0.0488(11) 0.0364(10) 0.0369(10) 0.0012(8) 0.0069(9) -0.0035(9)
C7 0.143(3) 0.0484(16) 0.0577(17) -0.0047(13) -0.0166(19) -0.0297(18)
C8 0.089(2) 0.0724(19) 0.0531(15) 0.0039(13) -0.0077(14) -0.0356(16)
C9 0.0580(13) 0.0506(13) 0.0426(12) 0.0001(10) -0.0010(10) -0.0081(11)
C10 0.0324(8) 0.0349(9) 0.0354(9) -0.0042(7) 0.0037(7) -0.0005(7)
C11 0.0420(10) 0.0389(11) 0.0487(12) 0.0013(9) 0.0069(9) 0.0051(8)
C12 0.0371(11) 0.0499(13) 0.0650(15) -0.0088(11) 0.0090(10) 0.0067(9)
C13 0.0413(11) 0.0619(14) 0.0526(13) -0.0150(11) 0.0166(10) -0.0071(10)
C14 0.0559(13) 0.0548(13) 0.0395(11) -0.0013(10) 0.0123(10) -0.0070(10)
C15 0.0429(10) 0.0452(11) 0.0370(10) 0.0007(9) 0.0045(8) 0.0020(9)
C16 0.0328(9) 0.0296(9) 0.0464(11) -0.0067(8) 0.0066(8) 0.0009(7)
C17 0.0562(13) 0.0365(11) 0.0529(13) -0.0038(9) 0.0130(11) -0.0053(9)
C18 0.0650(15) 0.0354(12) 0.0850(19) -0.0036(12) 0.0252(14) -0.0092(10)
C19 0.0443(12) 0.0440(13) 0.093(2) -0.0250(13) 0.0113(12) -0.0096(10)
C20 0.0481(13) 0.0586(15) 0.0680(16) -0.0221(13) -0.0048(11) -0.0006(11)
C21 0.0488(12) 0.0430(12) 0.0499(12) -0.0065(10) 0.0012(9) -0.0017(9)
C22 0.0360(9) 0.0307(9) 0.0405(10) -0.0048(7) 0.0063(7) 0.0016(7)
C23 0.0385(11) 0.0378(12) 0.098(2) -0.0144(12) 0.0100(11) -0.0006(9)
C24 0.0421(13) 0.0534(15) 0.126(3) -0.0242(16) 0.0032(14) 0.0100(11)
C25 0.0638(15) 0.0468(14) 0.0822(19) -0.0100(13) 0.0030(13) 0.0213(12)
C26 0.0668(15) 0.0343(11) 0.0560(13) -0.0003(10) 0.0132(11) 0.0057(10)
C27 0.0431(11) 0.0370(10) 0.0495(12) -0.0006(9) 0.0106(9) -0.0022(8)

loop_
_atom_type_symbol
_atom_type_description
_atom_type_scat_dispersion_real
_atom_type_scat_dispersion_imag
_atom_type_scat_source
C C 0.0033 0.0016 'International Tables Vol C Tables 4.2.6.8 and 6.1.1.4'
H H 0.0000 0.0000 'International Tables Vol C Tables 4.2.6.8 and 6.1.1.4'
Ni Ni 0.3393 1.1124 'International Tables Vol C Tables 4.2.6.8 and 6.1.1.4'
O O 0.0106 0.0060 'International Tables Vol C Tables 4.2.6.8 and 6.1.1.4'
P P 0.1023 0.0942 'International Tables Vol C Tables 4.2.6.8 and 6.1.1.4'
S S 0.1246 0.1234 'International Tables Vol C Tables 4.2.6.8 and 6.1.1.4'

loop_
_exptl_crystal_face_index_h
_exptl_crystal_face_index_k
_exptl_crystal_face_index_l
_exptl_crystal_face_perp_dist
-1.00 1.00 1.00 0.0210
1.00 2.00 0.00 0.0450
1.00 -1.00 1.00 0.0450
-1.00 1.00 -1.00 0.0390
3.00 2.00 -3.00 0.0340
-3.00 -2.00 3.00 0.0360
1.00 3.00 -4.00 0.0230
-1.00 -3.00 4.00 0.0250
0.00 0.00 -1.00 0.0420
0.00 0.00 1.00 0.0310
-1.00 -1.00 -1.00 0.0580
-1.00 2.00 3.00 0.0250
1.00 -2.00 -3.00 0.0400
1.00 -5.00 0.00 0.0310
-1.00 5.00 0.00 0.0250

loop_
_geom_angle_atom_site_label_1
_geom_angle_atom_site_label_2
_geom_angle_atom_site_label_3
_geom_angle
_geom_angle_site_symmetry_1
_geom_angle_site_symmetry_3
_geom_angle_publ_flag
S1 Ni1 S1 180.0 3_565 . ?
S2 Ni1 S1 92.02(2) 3_565 3_565 ?
S2 Ni1 S1 92.02(2) . . ?
S2 Ni1 S1 87.98(2) 3_565 . ?
S2 Ni1 S1 87.98(2) . 3_565 ?
S2 Ni1 S2 180.0 . 3_565 ?
C10 P1 C3 109.04(9) . . ?
C16 P1 C3 111.11(9) . . ?
C16 P1 C10 107.65(8) . . ?
C22 P1 C3 109.20(9) . . ?
C22 P1 C10 111.73(9) . . ?
C22 P1 C16 108.12(9) . . ?
O1 C1 S1 123.7(2) . . ?
O1 C1 C2 119.0(2) . . ?
C2 C1 S1 117.31(16) . . ?
C1 S1 Ni1 106.25(9) . . ?
C1 C2 S2 117.50(16) . . ?
O2 C2 C1 118.7(2) . . ?
O2 C2 S2 123.7(2) . . ?
C2 S2 Ni1 106.45(9) . . ?
C5 C6 H6 115(3) . . ?
C7 C6 H6 124(2) . . ?
C7 C6 C5 120.8(3) . . ?
C6 C5 H5 121.5(17) . . ?
C6 C5 C4 119.5(3) . . ?
C4 C5 H5 119.0(17) . . ?
C5 C4 C3 119.2(2) . . ?
C9 C4 C5 119.3(2) . . ?
C9 C4 C3 121.6(2) . . ?
P1 C3 H3A 106.5(14) . . ?
P1 C3 H3B 105.0(16) . . ?
C4 C3 P1 111.16(14) . . ?
C4 C3 H3A 111.2(14) . . ?
C4 C3 H3B 113.9(15) . . ?
H3A C3 H3B 109(2) . . ?
C6 C7 H7 123(2) . . ?
C8 C7 C6 119.8(3) . . ?
C8 C7 H7 117(2) . . ?
C7 C8 H8 123(2) . . ?
C7 C8 C9 120.2(3) . . ?
C9 C8 H8 117(2) . . ?
C4 C9 C8 120.4(3) . . ?
C4 C9 H9 119.5(15) . . ?
C8 C9 H9 120.0(15) . . ?
C11 C10 P1 117.37(15) . . ?
C15 C10 P1 122.51(15) . . ?
C15 C10 C11 120.05(18) . . ?
C10 C11 H11 120.1(14) . . ?
C12 C11 C10 119.2(2) . . ?
C12 C11 H11 120.6(14) . . ?
C11 C12 H12 118.1(17) . . ?
C13 C12 C11 120.5(2) . . ?
C13 C12 H12 121.4(17) . . ?
C12 C13 H13 120.8(14) . . ?
C12 C13 C14 120.2(2) . . ?
C14 C13 H13 119.0(14) . . ?
C13 C14 H14 122.5(15) . . ?
C13 C14 C15 120.5(2) . . ?
C15 C14 H14 117.0(15) . . ?
C10 C15 H15 121.4(15) . . ?
C14 C15 C10 119.5(2) . . ?
C14 C15 H15 118.9(15) . . ?
C17 C16 P1 122.32(16) . . ?
C17 C16 C21 120.59(19) . . ?
C21 C16 P1 117.08(16) . . ?
C16 C17 H17 121.0(16) . . ?
C16 C17 C18 119.1(2) . . ?
C18 C17 H17 119.9(16) . . ?
C17 C18 H18 114.9(17) . . ?
C19 C18 C17 120.1(2) . . ?
C19 C18 H18 124.9(17) . . ?
C18 C19 H19 119.3(19) . . ?
C18 C19 C20 120.9(2) . . ?
C20 C19 H19 119.8(19) . . ?
C19 C20 H20 120.5(17) . . ?
C19 C20 C21 120.0(3) . . ?
C21 C20 H20 119.5(17) . . ?
C16 C21 H21 120.6(15) . . ?
C20 C21 C16 119.3(2) . . ?
C20 C21 H21 120.0(15) . . ?
C23 C22 P1 119.12(15) . . ?
C23 C22 C27 119.42(18) . . ?
C27 C22 P1 121.43(15) . . ?
C22 C23 H23 119.0(15) . . ?
C24 C23 C22 119.7(2) . . ?
C24 C23 H23 121.3(15) . . ?
C23 C24 H24 117(2) . . ?
C25 C24 C23 120.5(2) . . ?
C25 C24 H24 122(2) . . ?
C24 C25 H25 118.2(18) . . ?
C24 C25 C26 120.2(2) . . ?
C26 C25 H25 121.5(18) . . ?
C25 C26 H26 119.8(17) . . ?
C25 C26 C27 119.6(2) . . ?
C27 C26 H26 120.6(17) . . ?
C22 C27 H27 120.8(15) . . ?
C26 C27 C22 120.5(2) . . ?
C26 C27 H27 118.7(15) . . ?

loop_
_geom_bond_atom_site_label_1
_geom_bond_atom_site_label_2
_geom_bond_distance
_geom_bond_site_symmetry_2
_geom_bond_publ_flag
Ni1 S1 2.1705(6) . ?
Ni1 S1 2.1705(6) 3_565 ?
Ni1 S2 2.1666(6) . ?
Ni1 S2 2.1666(6) 3_565 ?
P1 C3 1.810(2) . ?
P1 C10 1.7958(18) . ?
P1 C16 1.7957(18) . ?
P1 C22 1.7926(18) . ?
C1 O1 1.218(3) . ?
C1 S1 1.724(3) . ?
C1 C2 1.530(4) . ?
C2 O2 1.219(3) . ?
C2 S2 1.723(2) . ?
C6 H6 0.86(3) . ?
C6 C5 1.385(4) . ?
C6 C7 1.369(5) . ?
C5 H5 0.96(3) . ?
C5 C4 1.386(3) . ?
C4 C3 1.511(3) . ?
C4 C9 1.381(3) . ?
C3 H3A 0.96(2) . ?
C3 H3B 0.87(2) . ?
C7 H7 0.96(4) . ?
C7 C8 1.366(5) . ?
C8 H8 1.00(3) . ?
C8 C9 1.384(3) . ?
C9 H9 0.92(2) . ?
C10 C11 1.397(3) . ?
C10 C15 1.387(3) . ?
C11 H11 0.95(2) . ?
C11 C12 1.385(3) . ?
C12 H12 0.93(3) . ?
C12 C13 1.375(3) . ?
C13 H13 0.92(2) . ?
C13 C14 1.376(3) . ?
C14 H14 0.93(3) . ?
C14 C15 1.385(3) . ?
C15 H15 0.93(2) . ?
C16 C17 1.381(3) . ?
C16 C21 1.393(3) . ?
C17 H17 0.91(3) . ?
C17 C18 1.392(3) . ?
C18 H18 0.90(3) . ?
C18 C19 1.370(4) . ?
C19 H19 0.92(3) . ?
C19 C20 1.371(4) . ?
C20 H20 0.94(3) . ?
C20 C21 1.383(3) . ?
C21 H21 0.91(2) . ?
C22 C23 1.384(3) . ?
C22 C27 1.389(3) . ?
C23 H23 0.93(3) . ?
C23 C24 1.381(3) . ?
C24 H24 0.94(3) . ?
C24 C25 1.374(4) . ?
C25 H25 0.93(3) . ?
C25 C26 1.378(4) . ?
C26 H26 0.94(3) . ?
C26 C27 1.378(3) . ?
C27 H27 0.94(2) . ?

loop_
_geom_torsion_atom_site_label_1
_geom_torsion_atom_site_label_2
_geom_torsion_atom_site_label_3
_geom_torsion_atom_site_label_4
_geom_torsion
_geom_torsion_site_symmetry_1
_geom_torsion_site_symmetry_2
_geom_torsion_site_symmetry_3
_geom_torsion_site_symmetry_4
_geom_torsion_publ_flag
P1 C10 C11 C12 178.52(17) . . . . ?
P1 C10 C15 C14 -179.29(16) . . . . ?
P1 C16 C17 C18 179.89(17) . . . . ?
P1 C16 C21 C20 179.22(17) . . . . ?
P1 C22 C23 C24 180.0(2) . . . . ?
P1 C22 C27 C26 179.27(17) . . . . ?
C1 C2 S2 Ni1 -0.88(19) . . . . ?
O1 C1 S1 Ni1 174.5(2) . . . . ?
O1 C1 C2 O2 6.0(4) . . . . ?
O1 C1 C2 S2 -176.1(2) . . . . ?
S1 C1 C2 O2 -172.17(19) . . . . ?
S1 C1 C2 S2 5.7(3) . . . . ?
C2 C1 S1 Ni1 -7.48(19) . . . . ?
O2 C2 S2 Ni1 176.9(2) . . . . ?
C6 C5 C4 C3 178.4(2) . . . . ?
C6 C5 C4 C9 -0.4(4) . . . . ?
C6 C7 C8 C9 0.1(5) . . . . ?
C5 C6 C7 C8 -0.3(5) . . . . ?
C5 C4 C3 P1 98.1(2) . . . . ?
C5 C4 C9 C8 0.2(3) . . . . ?
C3 P1 C10 C11 45.85(18) . . . . ?
C3 P1 C10 C15 -137.18(17) . . . . ?
C3 P1 C16 C17 -0.3(2) . . . . ?
C3 P1 C16 C21 -179.13(16) . . . . ?
C3 P1 C22 C23 -96.7(2) . . . . ?
C3 P1 C22 C27 81.11(18) . . . . ?
C3 C4 C9 C8 -178.5(2) . . . . ?
C7 C6 C5 C4 0.4(5) . . . . ?
C7 C8 C9 C4 -0.1(4) . . . . ?
C9 C4 C3 P1 -83.1(2) . . . . ?
C10 P1 C3 C4 68.37(17) . . . . ?
C10 P1 C16 C17 119.02(17) . . . . ?
C10 P1 C16 C21 -59.81(17) . . . . ?
C10 P1 C22 C23 142.61(19) . . . . ?
C10 P1 C22 C27 -39.59(19) . . . . ?
C10 C11 C12 C13 0.2(3) . . . . ?
C11 C10 C15 C14 -2.4(3) . . . . ?
C11 C12 C13 C14 -1.0(3) . . . . ?
C12 C13 C14 C15 0.0(3) . . . . ?
C13 C14 C15 C10 1.6(3) . . . . ?
C15 C10 C11 C12 1.5(3) . . . . ?
C16 P1 C3 C4 -173.14(14) . . . . ?
C16 P1 C10 C11 -74.78(17) . . . . ?
C16 P1 C10 C15 102.19(17) . . . . ?
C16 P1 C22 C23 24.3(2) . . . . ?
C16 P1 C22 C27 -157.88(16) . . . . ?
C16 C17 C18 C19 1.3(4) . . . . ?
C17 C16 C21 C20 0.4(3) . . . . ?
C17 C18 C19 C20 -0.3(4) . . . . ?
C18 C19 C20 C21 -0.7(4) . . . . ?
C19 C20 C21 C16 0.6(3) . . . . ?
C21 C16 C17 C18 -1.3(3) . . . . ?
C22 P1 C3 C4 -53.97(17) . . . . ?
C22 P1 C10 C11 166.65(15) . . . . ?
C22 P1 C10 C15 -16.37(19) . . . . ?
C22 P1 C16 C17 -120.12(17) . . . . ?
C22 P1 C16 C21 61.05(17) . . . . ?
C22 C23 C24 C25 0.6(5) . . . . ?
C23 C22 C27 C26 -2.9(3) . . . . ?
C23 C24 C25 C26 -2.6(5) . . . . ?
C24 C25 C26 C27 1.8(4) . . . . ?
C25 C26 C27 C22 1.0(4) . . . . ?
C27 C22 C23 C24 2.1(4) . . . . ?
